data_7006145
loop_
_publ_author_name
'Wang, Junfeng'
'Cai, Tao'
'Yao, Yingming'
'Zhang, Yong'
'Shen, Qi'

_publ_section_title
;
 Ytterbium amides of linked bis(amidinate): synthesis, molecular
 structures, and reactivity for the polymerization of l-lactide
;
_journal_issue 45
_journal_name_full 'Dalton Transactions'
_journal_page_first 5275
_journal_paper_doi 10.1039/b709310a
_journal_year 2007
_chemical_formula_moiety 'C35 H54 N5 O2 Si2 Yb'
_chemical_formula_sum 'C35 H54 N5 O2 Si2 Yb'
_chemical_formula_weight 806.05
_chemical_name_systematic
;
?
;
_space_group_IT_number 14
_symmetry_cell_setting monoclinic
_symmetry_Int_Tables_number 14
_symmetry_space_group_name_Hall '-P 2ybc'
_symmetry_space_group_name_H-M 'P 1 21/c 1'
_atom_sites_solution_hydrogens geom
_atom_sites_solution_primary direct
_atom_sites_solution_secondary difmap
_audit_creation_method SHELXL-97
_cell_angle_alpha 90.00
_cell_angle_beta 111.162(2)
_cell_angle_gamma 90.00
_cell_formula_units_Z 4
_cell_length_a 23.288(2)
_cell_length_b 8.6725(7)
_cell_length_c 20.4441(19)
_cell_measurement_reflns_used 11103
_cell_measurement_temperature 223(2)
_cell_measurement_theta_max 25.3
_cell_measurement_theta_min 3.0
_cell_volume 3850.6(6)
_computing_cell_refinement CrystalClear
_computing_data_collection CrystalClear
_computing_data_reduction CrystalStructure
_computing_structure_refinement 'SHELXL-97 (Sheldrick, 1997)'
_computing_structure_solution 'SHELXS-97 (Sheldrick, 1990)'
_diffrn_ambient_temperature 223(2)
_diffrn_detector_area_resol_mean 7.31
_diffrn_measured_fraction_theta_full 0.998
_diffrn_measured_fraction_theta_max 0.998
_diffrn_measurement_device_type 'Rigaku Mercury'
_diffrn_measurement_method \w
_diffrn_radiation_monochromator graphite
_diffrn_radiation_source 'fine-focus sealed tube'
_diffrn_radiation_type MoK\a
_diffrn_radiation_wavelength 0.71070
_diffrn_reflns_av_R_equivalents 0.0403
_diffrn_reflns_av_sigmaI/netI 0.0333
_diffrn_reflns_limit_h_max 28
_diffrn_reflns_limit_h_min -27
_diffrn_reflns_limit_k_max 10
_diffrn_reflns_limit_k_min -10
_diffrn_reflns_limit_l_max 24
_diffrn_reflns_limit_l_min -24
_diffrn_reflns_number 36132
_diffrn_reflns_theta_full 25.35
_diffrn_reflns_theta_max 25.35
_diffrn_reflns_theta_min 3.01
_exptl_absorpt_coefficient_mu 2.526
_exptl_absorpt_correction_T_max 0.469
_exptl_absorpt_correction_T_min 0.264
_exptl_absorpt_correction_type multi-scan
_exptl_absorpt_process_details 'Jacobson, R. (1998) Private communication'
_exptl_crystal_colour yellow
_exptl_crystal_density_diffrn 1.390
_exptl_crystal_density_method 'not measured'
_exptl_crystal_description block
_exptl_crystal_F_000 1652
_exptl_crystal_size_max 0.60
_exptl_crystal_size_mid 0.42
_exptl_crystal_size_min 0.30
_refine_diff_density_max 0.953
_refine_diff_density_min -0.967
_refine_diff_density_rms 0.079
_refine_ls_extinction_method none
_refine_ls_goodness_of_fit_ref 1.189
_refine_ls_hydrogen_treatment constr
_refine_ls_matrix_type full
_refine_ls_number_parameters 426
_refine_ls_number_reflns 7051
_refine_ls_number_restraints 2
_refine_ls_restrained_S_all 1.199
_refine_ls_R_factor_all 0.0605
_refine_ls_R_factor_gt 0.0477
_refine_ls_shift/su_max 0.001
_refine_ls_shift/su_mean 0.000
_refine_ls_structure_factor_coef Fsqd
_refine_ls_weighting_details 'calc w=1/[\s^2^(Fo^2^)+(0.0317P)^2^+9.2846P] where P=(Fo^2^+2Fc^2^)/3'
_refine_ls_weighting_scheme calc
_refine_ls_wR_factor_gt 0.0945
_refine_ls_wR_factor_ref 0.0997
_reflns_number_gt 6010
_reflns_number_total 7051
_reflns_threshold_expression >2sigma(I)
_cod_data_source_file b709310a.txt
_cod_data_source_block complexl
_cod_original_sg_symbol_H-M 'P 21/c'
_cod_database_code 7006145

loop_
_symmetry_equiv_pos_as_xyz
'x, y, z'
'-x, y+1/2, -z+1/2'
'-x, -y, -z'
'x, -y-1/2, z-1/2'

loop_
_atom_site_label
_atom_site_type_symbol
_atom_site_fract_x
_atom_site_fract_y
_atom_site_fract_z
_atom_site_U_iso_or_equiv
_atom_site_adp_type
_atom_site_occupancy
_atom_site_symmetry_multiplicity
_atom_site_calc_flag
_atom_site_refinement_flags
_atom_site_disorder_assembly
_atom_site_disorder_group
Yb1 Yb 0.250230(11) 0.72599(3) 0.251106(12) 0.03160(9) Uani 1 1 d . . .
Si1 Si 0.09060(8) 0.82938(19) 0.09376(8) 0.0413(4) Uani 1 1 d . . .
Si2 Si 0.41197(7) 0.91641(18) 0.35984(8) 0.0387(4) Uani 1 1 d . . .
O1 O 0.27064(17) 0.9062(4) 0.17402(19) 0.0394(9) Uani 1 1 d . . .
O2 O 0.2373(2) 0.9925(5) 0.2788(2) 0.0501(11) Uani 1 1 d . . .
N1 N 0.1408(2) 0.7617(5) 0.1730(2) 0.0361(11) Uani 1 1 d . . .
N2 N 0.1676(2) 0.6639(7) 0.2825(2) 0.0537(14) Uani 1 1 d . . .
N3 N 0.3508(2) 0.7877(5) 0.3397(2) 0.0383(11) Uani 1 1 d . . .
N4 N 0.2918(2) 0.5961(6) 0.3562(2) 0.0442(12) Uani 1 1 d . . .
N5 N 0.2481(2) 0.5454(5) 0.1727(2) 0.0398(11) Uani 1 1 d . . .
H5 H 0.2094 0.5217 0.1522 0.048 Uiso 1 1 calc R . .
C1 C 0.1250(2) 0.6811(7) 0.2201(3) 0.0390(13) Uani 1 1 d . . .
C2 C 0.3387(2) 0.6913(6) 0.3844(3) 0.0371(13) Uani 1 1 d . . .
C3 C 0.1557(3) 0.5696(11) 0.3363(4) 0.078(3) Uani 1 1 d D . .
C4 C 0.2096(5) 0.5500(15) 0.4016(5) 0.051(3) Uani 0.58 1 d P . .
C4' C 0.2042(6) 0.4512(16) 0.3640(8) 0.052(4) Uani 0.42 1 d PD . .
C5 C 0.2696(3) 0.4948(7) 0.3995(3) 0.0492(16) Uani 1 1 d D . .
C6 C 0.0625(3) 0.6066(7) 0.2000(3) 0.0382(13) Uani 1 1 d . . .
C7 C 0.0534(3) 0.4536(7) 0.1766(3) 0.0444(14) Uani 1 1 d . . .
H7 H 0.0872 0.3946 0.1764 0.053 Uiso 1 1 calc R . .
C8 C -0.0041(3) 0.3888(8) 0.1540(3) 0.0506(16) Uani 1 1 d . . .
H8 H -0.0096 0.2863 0.1380 0.061 Uiso 1 1 calc R . .
C9 C -0.0541(3) 0.4731(8) 0.1547(3) 0.0565(17) Uani 1 1 d . . .
H9 H -0.0937 0.4289 0.1385 0.068 Uiso 1 1 calc R . .
C10 C -0.0457(3) 0.6228(8) 0.1794(4) 0.0606(18) Uani 1 1 d . . .
H10 H -0.0795 0.6799 0.1809 0.073 Uiso 1 1 calc R . .
C11 C 0.0122(3) 0.6888(7) 0.2018(3) 0.0474(15) Uani 1 1 d . . .
H11 H 0.0174 0.7908 0.2184 0.057 Uiso 1 1 calc R . .
C12 C 0.3748(2) 0.6919(6) 0.4616(3) 0.0339(12) Uani 1 1 d . . .
C13 C 0.4160(3) 0.5739(7) 0.4926(3) 0.0453(15) Uani 1 1 d . . .
H13 H 0.4196 0.4893 0.4656 0.054 Uiso 1 1 calc R . .
C14 C 0.4518(3) 0.5813(8) 0.5631(3) 0.0514(16) Uani 1 1 d . . .
H14 H 0.4803 0.5026 0.5836 0.062 Uiso 1 1 calc R . .
C15 C 0.4460(3) 0.7018(8) 0.6032(3) 0.0516(17) Uani 1 1 d . . .
H15 H 0.4704 0.7059 0.6511 0.062 Uiso 1 1 calc R . .
C16 C 0.4043(3) 0.8174(8) 0.5733(3) 0.0469(15) Uani 1 1 d . . .
H16 H 0.4002 0.9000 0.6010 0.056 Uiso 1 1 calc R . .
C17 C 0.3684(3) 0.8127(6) 0.5026(3) 0.0375(13) Uani 1 1 d . . .
H17 H 0.3397 0.8915 0.4825 0.045 Uiso 1 1 calc R . .
C18 C 0.0351(3) 0.6848(8) 0.0389(3) 0.065(2) Uani 1 1 d . . .
H18A H 0.0560 0.5868 0.0415 0.098 Uiso 1 1 calc R . .
H18B H 0.0189 0.7198 -0.0094 0.098 Uiso 1 1 calc R . .
H18C H 0.0016 0.6722 0.0560 0.098 Uiso 1 1 calc R . .
C19 C 0.1360(3) 0.8992(9) 0.0411(3) 0.067(2) Uani 1 1 d . . .
H19A H 0.1592 0.9901 0.0632 0.100 Uiso 1 1 calc R . .
H19B H 0.1083 0.9249 -0.0059 0.100 Uiso 1 1 calc R . .
H19C H 0.1642 0.8190 0.0386 0.100 Uiso 1 1 calc R . .
C20 C 0.0470(3) 0.9991(8) 0.1083(4) 0.0620(19) Uani 1 1 d . . .
H20A H 0.0160 0.9640 0.1262 0.093 Uiso 1 1 calc R . .
H20B H 0.0272 1.0528 0.0642 0.093 Uiso 1 1 calc R . .
H20C H 0.0752 1.0686 0.1419 0.093 Uiso 1 1 calc R . .
C21 C 0.4843(3) 0.8488(7) 0.4292(3) 0.0514(16) Uani 1 1 d . . .
H21A H 0.4791 0.8486 0.4742 0.077 Uiso 1 1 calc R . .
H21B H 0.5179 0.9174 0.4313 0.077 Uiso 1 1 calc R . .
H21C H 0.4937 0.7452 0.4183 0.077 Uiso 1 1 calc R . .
C22 C 0.4337(3) 0.9378(9) 0.2806(3) 0.067(2) Uani 1 1 d . . .
H22A H 0.4385 0.8365 0.2631 0.100 Uiso 1 1 calc R . .
H22B H 0.4722 0.9939 0.2932 0.100 Uiso 1 1 calc R . .
H22C H 0.4017 0.9940 0.2445 0.100 Uiso 1 1 calc R . .
C23 C 0.3917(3) 1.1097(7) 0.3851(3) 0.0517(16) Uani 1 1 d . . .
H23A H 0.3535 1.1448 0.3499 0.078 Uiso 1 1 calc R . .
H23B H 0.4243 1.1823 0.3884 0.078 Uiso 1 1 calc R . .
H23C H 0.3868 1.1024 0.4302 0.078 Uiso 1 1 calc R . .
C24 C 0.2789(3) 0.4533(6) 0.1411(3) 0.0395(14) Uani 1 1 d . . .
C25 C 0.3414(3) 0.4140(6) 0.1772(3) 0.0449(15) Uani 1 1 d . . .
C26 C 0.3718(3) 0.3224(7) 0.1443(4) 0.0600(19) Uani 1 1 d . . .
H26 H 0.4130 0.2953 0.1691 0.072 Uiso 1 1 calc R . .
C27 C 0.3437(4) 0.2703(8) 0.0770(5) 0.066(2) Uani 1 1 d . . .
H27 H 0.3655 0.2102 0.0554 0.079 Uiso 1 1 calc R . .
C28 C 0.2835(4) 0.3076(7) 0.0419(4) 0.067(2) Uani 1 1 d . . .
H28 H 0.2640 0.2717 -0.0043 0.080 Uiso 1 1 calc R . .
C29 C 0.2501(3) 0.3969(7) 0.0720(3) 0.0524(17) Uani 1 1 d . . .
C30 C 0.3736(3) 0.4715(8) 0.2503(4) 0.065(2) Uani 1 1 d . . .
H30A H 0.4153 0.4315 0.2684 0.097 Uiso 1 1 calc R . .
H30B H 0.3517 0.4370 0.2800 0.097 Uiso 1 1 calc R . .
H30C H 0.3748 0.5833 0.2501 0.097 Uiso 1 1 calc R . .
C31 C 0.1828(4) 0.4297(10) 0.0317(4) 0.091(3) Uani 1 1 d . . .
H31A H 0.1772 0.5391 0.0215 0.136 Uiso 1 1 calc R . .
H31B H 0.1588 0.3989 0.0595 0.136 Uiso 1 1 calc R . .
H31C H 0.1693 0.3720 -0.0119 0.136 Uiso 1 1 calc R . .
C32 C 0.2708(3) 1.0676(7) 0.1877(4) 0.0561(17) Uani 1 1 d . . .
H32A H 0.2579 1.1248 0.1433 0.067 Uiso 1 1 calc R . .
H32B H 0.3126 1.1008 0.2163 0.067 Uiso 1 1 calc R . .
C33 C 0.2289(3) 1.1005(7) 0.2245(4) 0.0555(17) Uani 1 1 d . . .
H33A H 0.2367 1.2047 0.2443 0.067 Uiso 1 1 calc R . .
H33B H 0.1863 1.0960 0.1914 0.067 Uiso 1 1 calc R . .
C34 C 0.2974(3) 0.8679(8) 0.1227(3) 0.0542(17) Uani 1 1 d . . .
H34A H 0.2736 0.9154 0.0782 0.081 Uiso 1 1 calc R . .
H34B H 0.2973 0.7569 0.1171 0.081 Uiso 1 1 calc R . .
H34C H 0.3394 0.9057 0.1383 0.081 Uiso 1 1 calc R . .
C35 C 0.2082(4) 1.0299(9) 0.3257(4) 0.082(3) Uani 1 1 d . . .
H35A H 0.2244 1.1266 0.3488 0.124 Uiso 1 1 calc R . .
H35B H 0.2156 0.9490 0.3606 0.124 Uiso 1 1 calc R . .
H35C H 0.1642 1.0399 0.3003 0.124 Uiso 1 1 calc R . .

loop_
_atom_site_aniso_label
_atom_site_aniso_U_11
_atom_site_aniso_U_22
_atom_site_aniso_U_33
_atom_site_aniso_U_23
_atom_site_aniso_U_13
_atom_site_aniso_U_12
Yb1 0.03776(15) 0.03077(14) 0.02931(13) -0.00200(10) 0.01577(10) -0.00769(11)
Si1 0.0469(9) 0.0384(9) 0.0353(8) 0.0063(7) 0.0110(7) 0.0044(8)
Si2 0.0398(9) 0.0379(9) 0.0401(9) -0.0032(7) 0.0165(7) -0.0122(7)
O1 0.049(2) 0.035(2) 0.041(2) 0.0033(17) 0.0245(19) -0.0045(18)
O2 0.065(3) 0.041(2) 0.053(3) -0.005(2) 0.032(2) -0.002(2)
N1 0.038(3) 0.042(3) 0.031(2) 0.007(2) 0.015(2) 0.005(2)
N2 0.038(3) 0.089(4) 0.035(3) 0.020(3) 0.014(2) -0.008(3)
N3 0.043(3) 0.040(3) 0.031(2) -0.001(2) 0.012(2) -0.012(2)
N4 0.045(3) 0.050(3) 0.032(3) 0.009(2) 0.007(2) -0.016(2)
N5 0.046(3) 0.035(3) 0.039(3) -0.006(2) 0.016(2) 0.000(2)
C1 0.036(3) 0.045(3) 0.038(3) -0.001(3) 0.017(3) 0.001(3)
C2 0.036(3) 0.039(3) 0.038(3) -0.001(3) 0.015(3) -0.004(3)
C3 0.057(4) 0.136(8) 0.044(4) 0.038(4) 0.023(3) -0.010(5)
C4 0.057(7) 0.068(8) 0.035(6) 0.012(6) 0.024(5) -0.004(6)
C4' 0.069(11) 0.037(8) 0.056(10) 0.015(8) 0.030(9) -0.014(8)
C5 0.042(3) 0.057(4) 0.041(3) 0.019(3) 0.006(3) -0.019(3)
C6 0.038(3) 0.048(3) 0.028(3) 0.004(3) 0.011(2) 0.002(3)
C7 0.047(4) 0.044(4) 0.047(3) 0.003(3) 0.022(3) 0.005(3)
C8 0.061(4) 0.048(4) 0.045(4) -0.003(3) 0.022(3) -0.010(3)
C9 0.044(4) 0.066(5) 0.058(4) -0.007(4) 0.018(3) -0.014(3)
C10 0.040(4) 0.068(5) 0.077(5) -0.012(4) 0.024(3) 0.001(3)
C11 0.044(4) 0.049(4) 0.054(4) -0.010(3) 0.024(3) -0.001(3)
C12 0.036(3) 0.035(3) 0.035(3) -0.002(2) 0.018(2) -0.007(2)
C13 0.051(4) 0.034(3) 0.056(4) -0.007(3) 0.026(3) 0.001(3)
C14 0.042(4) 0.052(4) 0.054(4) 0.015(3) 0.010(3) 0.005(3)
C15 0.052(4) 0.066(4) 0.032(3) 0.003(3) 0.010(3) -0.021(3)
C16 0.056(4) 0.054(4) 0.039(3) -0.016(3) 0.028(3) -0.018(3)
C17 0.040(3) 0.035(3) 0.043(3) -0.001(3) 0.021(3) 0.000(3)
C18 0.087(5) 0.061(4) 0.034(3) 0.002(3) 0.005(3) -0.011(4)
C19 0.071(5) 0.075(5) 0.051(4) 0.026(4) 0.018(4) 0.006(4)
C20 0.061(4) 0.051(4) 0.062(4) 0.006(3) 0.009(4) 0.023(3)
C21 0.044(4) 0.048(4) 0.065(4) -0.001(3) 0.023(3) -0.007(3)
C22 0.074(5) 0.081(5) 0.056(4) -0.006(4) 0.035(4) -0.033(4)
C23 0.050(4) 0.036(3) 0.065(4) 0.004(3) 0.016(3) -0.006(3)
C24 0.064(4) 0.022(3) 0.042(3) 0.002(2) 0.030(3) -0.001(3)
C25 0.054(4) 0.030(3) 0.056(4) 0.002(3) 0.026(3) -0.005(3)
C26 0.064(4) 0.037(3) 0.097(6) 0.001(4) 0.051(4) -0.005(3)
C27 0.093(6) 0.042(4) 0.091(6) -0.003(4) 0.067(5) 0.002(4)
C28 0.122(7) 0.038(4) 0.056(4) -0.009(3) 0.050(5) -0.006(4)
C29 0.085(5) 0.035(3) 0.043(4) 0.002(3) 0.030(4) 0.005(3)
C30 0.047(4) 0.059(4) 0.080(5) -0.008(4) 0.013(4) 0.002(3)
C31 0.125(8) 0.075(5) 0.046(4) -0.021(4) -0.001(5) 0.029(5)
C32 0.076(5) 0.034(3) 0.067(4) 0.005(3) 0.036(4) -0.008(3)
C33 0.065(4) 0.036(3) 0.066(4) 0.001(3) 0.024(4) 0.009(3)
C34 0.064(4) 0.065(4) 0.047(4) 0.001(3) 0.036(3) -0.010(3)
C35 0.114(7) 0.060(5) 0.108(7) -0.013(5) 0.083(6) 0.010(5)

loop_
_atom_type_symbol
_atom_type_description
_atom_type_scat_dispersion_real
_atom_type_scat_dispersion_imag
_atom_type_scat_source
C C 0.0033 0.0016 'International Tables Vol C Tables 4.2.6.8 and 6.1.1.4'
H H 0.0000 0.0000 'International Tables Vol C Tables 4.2.6.8 and 6.1.1.4'
N N 0.0061 0.0033 'International Tables Vol C Tables 4.2.6.8 and 6.1.1.4'
O O 0.0106 0.0060 'International Tables Vol C Tables 4.2.6.8 and 6.1.1.4'
Si Si 0.0817 0.0704 'International Tables Vol C Tables 4.2.6.8 and 6.1.1.4'
Yb Yb -0.3850 5.5486 'International Tables Vol C Tables 4.2.6.8 and 6.1.1.4'

loop_
_geom_angle_atom_site_label_1
_geom_angle_atom_site_label_2
_geom_angle_atom_site_label_3
_geom_angle
_geom_angle_site_symmetry_1
_geom_angle_site_symmetry_3
_geom_angle_publ_flag
N5 Yb1 N2 103.43(19) . . ?
N5 Yb1 N4 102.72(17) . . ?
N2 Yb1 N4 74.79(17) . . ?
N5 Yb1 O1 86.74(15) . . ?
N2 Yb1 O1 136.35(16) . . ?
N4 Yb1 O1 144.93(15) . . ?
N5 Yb1 O2 149.91(16) . . ?
N2 Yb1 O2 88.38(18) . . ?
N4 Yb1 O2 107.09(16) . . ?
O1 Yb1 O2 66.45(13) . . ?
N5 Yb1 N3 116.95(17) . . ?
N2 Yb1 N3 121.18(16) . . ?
N4 Yb1 N3 56.62(15) . . ?
O1 Yb1 N3 88.85(14) . . ?
O2 Yb1 N3 77.57(15) . . ?
N5 Yb1 N1 82.79(16) . . ?
N2 Yb1 N1 56.11(15) . . ?
N4 Yb1 N1 130.21(15) . . ?
O1 Yb1 N1 84.10(14) . . ?
O2 Yb1 N1 81.17(15) . . ?
N3 Yb1 N1 158.69(15) . . ?
N5 Yb1 C2 116.47(17) . . ?
N2 Yb1 C2 95.74(16) . . ?
N4 Yb1 C2 28.31(15) . . ?
O1 Yb1 C2 117.71(15) . . ?
O2 Yb1 C2 89.15(15) . . ?
N3 Yb1 C2 28.88(15) . . ?
N1 Yb1 C2 150.19(15) . . ?
N5 Yb1 C1 89.33(17) . . ?
N2 Yb1 C1 27.96(16) . . ?
N4 Yb1 C1 101.36(16) . . ?
O1 Yb1 C1 112.57(15) . . ?
O2 Yb1 C1 88.77(16) . . ?
N3 Yb1 C1 147.62(16) . . ?
N1 Yb1 C1 28.86(15) . . ?
C2 Yb1 C1 123.69(16) . . ?
N1 Si1 C18 115.2(3) . . ?
N1 Si1 C19 108.7(3) . . ?
C18 Si1 C19 106.7(3) . . ?
N1 Si1 C20 110.0(3) . . ?
C18 Si1 C20 109.1(3) . . ?
C19 Si1 C20 106.8(3) . . ?
N3 Si2 C23 112.0(3) . . ?
N3 Si2 C21 114.6(3) . . ?
C23 Si2 C21 108.8(3) . . ?
N3 Si2 C22 108.3(3) . . ?
C23 Si2 C22 109.0(3) . . ?
C21 Si2 C22 103.7(3) . . ?
C32 O1 C34 113.4(4) . . ?
C32 O1 Yb1 120.1(3) . . ?
C34 O1 Yb1 124.9(3) . . ?
C35 O2 C33 114.9(5) . . ?
C35 O2 Yb1 120.8(4) . . ?
C33 O2 Yb1 116.4(3) . . ?
C1 N1 Si1 125.7(4) . . ?
C1 N1 Yb1 87.6(3) . . ?
Si1 N1 Yb1 146.6(2) . . ?
C1 N2 C3 120.5(5) . . ?
C1 N2 Yb1 96.8(3) . . ?
C3 N2 Yb1 137.6(4) . . ?
C2 N3 Si2 126.5(4) . . ?
C2 N3 Yb1 89.3(3) . . ?
Si2 N3 Yb1 143.1(2) . . ?
C2 N4 C5 121.8(5) . . ?
C2 N4 Yb1 96.0(3) . . ?
C5 N4 Yb1 137.2(4) . . ?
C24 N5 Yb1 149.6(4) . . ?
C24 N5 H5 105.2 . . ?
Yb1 N5 H5 105.2 . . ?
N2 C1 N1 116.7(5) . . ?
N2 C1 C6 122.3(5) . . ?
N1 C1 C6 121.0(5) . . ?
N2 C1 Yb1 55.3(3) . . ?
N1 C1 Yb1 63.6(3) . . ?
C6 C1 Yb1 162.2(4) . . ?
N4 C2 N3 115.9(5) . . ?
N4 C2 C12 121.5(5) . . ?
N3 C2 C12 122.7(5) . . ?
N4 C2 Yb1 55.7(3) . . ?
N3 C2 Yb1 61.8(3) . . ?
C12 C2 Yb1 165.9(4) . . ?
C4' C3 C4 44.8(7) . . ?
C4' C3 N2 110.4(7) . . ?
C4 C3 N2 114.3(6) . . ?
C3 C4 C5 120.7(8) . . ?
C3 C4' C5 121.2(10) . . ?
N4 C5 C4' 112.4(7) . . ?
N4 C5 C4 111.3(6) . . ?
C4' C5 C4 44.5(7) . . ?
C11 C6 C7 118.2(5) . . ?
C11 C6 C1 121.0(5) . . ?
C7 C6 C1 120.8(5) . . ?
C8 C7 C6 120.9(6) . . ?
C8 C7 H7 119.6 . . ?
C6 C7 H7 119.6 . . ?
C7 C8 C9 120.4(6) . . ?
C7 C8 H8 119.8 . . ?
C9 C8 H8 119.8 . . ?
C8 C9 C10 119.6(6) . . ?
C8 C9 H9 120.2 . . ?
C10 C9 H9 120.2 . . ?
C9 C10 C11 120.2(6) . . ?
C9 C10 H10 119.9 . . ?
C11 C10 H10 119.9 . . ?
C10 C11 C6 120.8(6) . . ?
C10 C11 H11 119.6 . . ?
C6 C11 H11 119.6 . . ?
C17 C12 C13 119.3(5) . . ?
C17 C12 C2 120.0(5) . . ?
C13 C12 C2 120.7(5) . . ?
C14 C13 C12 119.9(6) . . ?
C14 C13 H13 120.1 . . ?
C12 C13 H13 120.1 . . ?
C15 C14 C13 120.7(6) . . ?
C15 C14 H14 119.7 . . ?
C13 C14 H14 119.7 . . ?
C14 C15 C16 119.9(6) . . ?
C14 C15 H15 120.1 . . ?
C16 C15 H15 120.1 . . ?
C15 C16 C17 120.4(6) . . ?
C15 C16 H16 119.8 . . ?
C17 C16 H16 119.8 . . ?
C12 C17 C16 119.9(6) . . ?
C12 C17 H17 120.1 . . ?
C16 C17 H17 120.1 . . ?
Si1 C18 H18A 109.5 . . ?
Si1 C18 H18B 109.5 . . ?
H18A C18 H18B 109.5 . . ?
Si1 C18 H18C 109.5 . . ?
H18A C18 H18C 109.5 . . ?
H18B C18 H18C 109.5 . . ?
Si1 C19 H19A 109.5 . . ?
Si1 C19 H19B 109.5 . . ?
H19A C19 H19B 109.5 . . ?
Si1 C19 H19C 109.5 . . ?
H19A C19 H19C 109.5 . . ?
H19B C19 H19C 109.5 . . ?
Si1 C20 H20A 109.5 . . ?
Si1 C20 H20B 109.5 . . ?
H20A C20 H20B 109.5 . . ?
Si1 C20 H20C 109.5 . . ?
H20A C20 H20C 109.5 . . ?
H20B C20 H20C 109.5 . . ?
Si2 C21 H21A 109.5 . . ?
Si2 C21 H21B 109.5 . . ?
H21A C21 H21B 109.5 . . ?
Si2 C21 H21C 109.5 . . ?
H21A C21 H21C 109.5 . . ?
H21B C21 H21C 109.5 . . ?
Si2 C22 H22A 109.5 . . ?
Si2 C22 H22B 109.5 . . ?
H22A C22 H22B 109.5 . . ?
Si2 C22 H22C 109.5 . . ?
H22A C22 H22C 109.5 . . ?
H22B C22 H22C 109.5 . . ?
Si2 C23 H23A 109.5 . . ?
Si2 C23 H23B 109.5 . . ?
H23A C23 H23B 109.5 . . ?
Si2 C23 H23C 109.5 . . ?
H23A C23 H23C 109.5 . . ?
H23B C23 H23C 109.5 . . ?
N5 C24 C25 120.4(5) . . ?
N5 C24 C29 121.9(6) . . ?
C25 C24 C29 117.6(5) . . ?
C26 C25 C24 119.6(6) . . ?
C26 C25 C30 121.0(6) . . ?
C24 C25 C30 119.4(5) . . ?
C27 C26 C25 122.3(7) . . ?
C27 C26 H26 118.9 . . ?
C25 C26 H26 118.9 . . ?
C28 C27 C26 118.5(7) . . ?
C28 C27 H27 120.7 . . ?
C26 C27 H27 120.7 . . ?
C27 C28 C29 122.2(7) . . ?
C27 C28 H28 118.9 . . ?
C29 C28 H28 118.9 . . ?
C28 C29 C24 119.8(7) . . ?
C28 C29 C31 120.0(6) . . ?
C24 C29 C31 120.2(6) . . ?
C25 C30 H30A 109.5 . . ?
C25 C30 H30B 109.5 . . ?
H30A C30 H30B 109.5 . . ?
C25 C30 H30C 109.5 . . ?
H30A C30 H30C 109.5 . . ?
H30B C30 H30C 109.5 . . ?
C29 C31 H31A 109.5 . . ?
C29 C31 H31B 109.5 . . ?
H31A C31 H31B 109.5 . . ?
C29 C31 H31C 109.5 . . ?
H31A C31 H31C 109.5 . . ?
H31B C31 H31C 109.5 . . ?
O1 C32 C33 109.7(5) . . ?
O1 C32 H32A 109.7 . . ?
C33 C32 H32A 109.7 . . ?
O1 C32 H32B 109.7 . . ?
C33 C32 H32B 109.7 . . ?
H32A C32 H32B 108.2 . . ?
O2 C33 C32 110.3(5) . . ?
O2 C33 H33A 109.6 . . ?
C32 C33 H33A 109.6 . . ?
O2 C33 H33B 109.6 . . ?
C32 C33 H33B 109.6 . . ?
H33A C33 H33B 108.1 . . ?
O1 C34 H34A 109.5 . . ?
O1 C34 H34B 109.5 . . ?
H34A C34 H34B 109.5 . . ?
O1 C34 H34C 109.5 . . ?
H34A C34 H34C 109.5 . . ?
H34B C34 H34C 109.5 . . ?
O2 C35 H35A 109.5 . . ?
O2 C35 H35B 109.5 . . ?
H35A C35 H35B 109.5 . . ?
O2 C35 H35C 109.5 . . ?
H35A C35 H35C 109.5 . . ?
H35B C35 H35C 109.5 . . ?

loop_
_geom_bond_atom_site_label_1
_geom_bond_atom_site_label_2
_geom_bond_distance
_geom_bond_site_symmetry_2
_geom_bond_publ_flag
Yb1 N5 2.229(4) . ?
Yb1 N2 2.301(5) . ?
Yb1 N4 2.307(4) . ?
Yb1 O1 2.386(3) . ?
Yb1 O2 2.424(4) . ?
Yb1 N3 2.448(5) . ?
Yb1 N1 2.491(5) . ?
Yb1 C2 2.776(5) . ?
Yb1 C1 2.780(5) . ?
Si1 N1 1.723(5) . ?
Si1 C18 1.858(7) . ?
Si1 C19 1.861(7) . ?
Si1 C20 1.871(6) . ?
Si2 N3 1.738(5) . ?
Si2 C23 1.864(6) . ?
Si2 C21 1.863(6) . ?
Si2 C22 1.872(6) . ?
O1 C32 1.427(7) . ?
O1 C34 1.439(6) . ?
O2 C35 1.399(7) . ?
O2 C33 1.410(7) . ?
N1 C1 1.343(7) . ?
N2 C1 1.312(7) . ?
N2 C3 1.475(7) . ?
N3 C2 1.341(7) . ?
N4 C2 1.324(7) . ?
N4 C5 1.467(7) . ?
N5 C24 1.379(7) . ?
N5 H5 0.8700 . ?
C1 C6 1.508(8) . ?
C2 C12 1.496(7) . ?
C3 C4' 1.479(13) . ?
C3 C4 1.475(13) . ?
C4 C5 1.493(13) . ?
C4' C5 1.481(13) . ?
C6 C11 1.384(8) . ?
C6 C7 1.400(8) . ?
C7 C8 1.370(8) . ?
C7 H7 0.9400 . ?
C8 C9 1.379(9) . ?
C8 H8 0.9400 . ?
C9 C10 1.381(9) . ?
C9 H9 0.9400 . ?
C10 C11 1.382(8) . ?
C10 H10 0.9400 . ?
C11 H11 0.9400 . ?
C12 C17 1.383(7) . ?
C12 C13 1.390(8) . ?
C13 C14 1.381(8) . ?
C13 H13 0.9400 . ?
C14 C15 1.365(9) . ?
C14 H14 0.9400 . ?
C15 C16 1.375(9) . ?
C15 H15 0.9400 . ?
C16 C17 1.385(8) . ?
C16 H16 0.9400 . ?
C17 H17 0.9400 . ?
C18 H18A 0.9700 . ?
C18 H18B 0.9700 . ?
C18 H18C 0.9700 . ?
C19 H19A 0.9700 . ?
C19 H19B 0.9700 . ?
C19 H19C 0.9700 . ?
C20 H20A 0.9700 . ?
C20 H20B 0.9700 . ?
C20 H20C 0.9700 . ?
C21 H21A 0.9700 . ?
C21 H21B 0.9700 . ?
C21 H21C 0.9700 . ?
C22 H22A 0.9700 . ?
C22 H22B 0.9700 . ?
C22 H22C 0.9700 . ?
C23 H23A 0.9700 . ?
C23 H23B 0.9700 . ?
C23 H23C 0.9700 . ?
C24 C25 1.416(8) . ?
C24 C29 1.415(8) . ?
C25 C26 1.388(8) . ?
C25 C30 1.496(9) . ?
C26 C27 1.370(10) . ?
C26 H26 0.9400 . ?
C27 C28 1.363(11) . ?
C27 H27 0.9400 . ?
C28 C29 1.389(9) . ?
C28 H28 0.9400 . ?
C29 C31 1.511(10) . ?
C30 H30A 0.9700 . ?
C30 H30B 0.9700 . ?
C30 H30C 0.9700 . ?
C31 H31A 0.9700 . ?
C31 H31B 0.9700 . ?
C31 H31C 0.9700 . ?
C32 C33 1.461(8) . ?
C32 H32A 0.9800 . ?
C32 H32B 0.9800 . ?
C33 H33A 0.9800 . ?
C33 H33B 0.9800 . ?
C34 H34A 0.9700 . ?
C34 H34B 0.9700 . ?
C34 H34C 0.9700 . ?
C35 H35A 0.9700 . ?
C35 H35B 0.9700 . ?
C35 H35C 0.9700 . ?

loop_
_geom_torsion_atom_site_label_1
_geom_torsion_atom_site_label_2
_geom_torsion_atom_site_label_3
_geom_torsion_atom_site_label_4
_geom_torsion
_geom_torsion_site_symmetry_1
_geom_torsion_site_symmetry_2
_geom_torsion_site_symmetry_3
_geom_torsion_site_symmetry_4
_geom_torsion_publ_flag
N5 Yb1 O1 C32 172.1(4) . . . . ?
N2 Yb1 O1 C32 66.0(5) . . . . ?
N4 Yb1 O1 C32 -80.3(5) . . . . ?
O2 Yb1 O1 C32 6.1(4) . . . . ?
N3 Yb1 O1 C32 -70.8(4) . . . . ?
N1 Yb1 O1 C32 89.0(4) . . . . ?
C2 Yb1 O1 C32 -69.6(5) . . . . ?
C1 Yb1 O1 C32 84.2(4) . . . . ?
N5 Yb1 O1 C34 -23.5(4) . . . . ?
N2 Yb1 O1 C34 -129.7(4) . . . . ?
N4 Yb1 O1 C34 84.1(5) . . . . ?
O2 Yb1 O1 C34 170.5(4) . . . . ?
N3 Yb1 O1 C34 93.5(4) . . . . ?
N1 Yb1 O1 C34 -106.6(4) . . . . ?
C2 Yb1 O1 C34 94.8(4) . . . . ?
C1 Yb1 O1 C34 -111.5(4) . . . . ?
N5 Yb1 O2 C35 138.5(6) . . . . ?
N2 Yb1 O2 C35 24.0(5) . . . . ?
N4 Yb1 O2 C35 -49.6(6) . . . . ?
O1 Yb1 O2 C35 167.3(6) . . . . ?
N3 Yb1 O2 C35 -98.5(5) . . . . ?
N1 Yb1 O2 C35 79.9(5) . . . . ?
C2 Yb1 O2 C35 -71.8(5) . . . . ?
C1 Yb1 O2 C35 51.9(5) . . . . ?
N5 Yb1 O2 C33 -9.0(6) . . . . ?
N2 Yb1 O2 C33 -123.5(4) . . . . ?
N4 Yb1 O2 C33 162.9(4) . . . . ?
O1 Yb1 O2 C33 19.8(4) . . . . ?
N3 Yb1 O2 C33 114.0(4) . . . . ?
N1 Yb1 O2 C33 -67.6(4) . . . . ?
C2 Yb1 O2 C33 140.7(4) . . . . ?
C1 Yb1 O2 C33 -95.6(4) . . . . ?
C18 Si1 N1 C1 -49.5(6) . . . . ?
C19 Si1 N1 C1 -169.1(5) . . . . ?
C20 Si1 N1 C1 74.2(5) . . . . ?
C18 Si1 N1 Yb1 123.5(5) . . . . ?
C19 Si1 N1 Yb1 4.0(6) . . . . ?
C20 Si1 N1 Yb1 -112.7(5) . . . . ?
N5 Yb1 N1 C1 101.8(3) . . . . ?
N2 Yb1 N1 C1 -9.7(3) . . . . ?
N4 Yb1 N1 C1 1.3(4) . . . . ?
O1 Yb1 N1 C1 -170.7(3) . . . . ?
O2 Yb1 N1 C1 -103.7(3) . . . . ?
N3 Yb1 N1 C1 -99.4(5) . . . . ?
C2 Yb1 N1 C1 -31.2(5) . . . . ?
N5 Yb1 N1 Si1 -72.5(5) . . . . ?
N2 Yb1 N1 Si1 175.9(5) . . . . ?
N4 Yb1 N1 Si1 -173.1(4) . . . . ?
O1 Yb1 N1 Si1 14.9(4) . . . . ?
O2 Yb1 N1 Si1 81.9(5) . . . . ?
N3 Yb1 N1 Si1 86.2(6) . . . . ?
C2 Yb1 N1 Si1 154.4(4) . . . . ?
C1 Yb1 N1 Si1 -174.4(7) . . . . ?
N5 Yb1 N2 C1 -61.6(4) . . . . ?
N4 Yb1 N2 C1 -161.4(4) . . . . ?
O1 Yb1 N2 C1 37.9(5) . . . . ?
O2 Yb1 N2 C1 90.4(4) . . . . ?
N3 Yb1 N2 C1 164.8(4) . . . . ?
N1 Yb1 N2 C1 10.0(3) . . . . ?
C2 Yb1 N2 C1 179.4(4) . . . . ?
N5 Yb1 N2 C3 91.2(7) . . . . ?
N4 Yb1 N2 C3 -8.6(7) . . . . ?
O1 Yb1 N2 C3 -169.3(7) . . . . ?
O2 Yb1 N2 C3 -116.8(7) . . . . ?
N3 Yb1 N2 C3 -42.4(8) . . . . ?
N1 Yb1 N2 C3 162.8(8) . . . . ?
C2 Yb1 N2 C3 -27.8(8) . . . . ?
C1 Yb1 N2 C3 152.8(10) . . . . ?
C23 Si2 N3 C2 -91.0(5) . . . . ?
C21 Si2 N3 C2 33.6(6) . . . . ?
C22 Si2 N3 C2 148.8(5) . . . . ?
C23 Si2 N3 Yb1 72.4(5) . . . . ?
C21 Si2 N3 Yb1 -163.0(4) . . . . ?
C22 Si2 N3 Yb1 -47.8(5) . . . . ?
N5 Yb1 N3 C2 -96.5(3) . . . . ?
N2 Yb1 N3 C2 31.2(4) . . . . ?
N4 Yb1 N3 C2 -8.8(3) . . . . ?
O1 Yb1 N3 C2 177.7(3) . . . . ?
O2 Yb1 N3 C2 111.6(3) . . . . ?
N1 Yb1 N3 C2 107.2(5) . . . . ?
C1 Yb1 N3 C2 44.5(5) . . . . ?
N5 Yb1 N3 Si2 96.7(4) . . . . ?
N2 Yb1 N3 Si2 -135.5(4) . . . . ?
N4 Yb1 N3 Si2 -175.5(5) . . . . ?
O1 Yb1 N3 Si2 11.0(4) . . . . ?
O2 Yb1 N3 Si2 -55.1(4) . . . . ?
N1 Yb1 N3 Si2 -59.5(6) . . . . ?
C2 Yb1 N3 Si2 -166.7(7) . . . . ?
C1 Yb1 N3 Si2 -122.3(4) . . . . ?
N5 Yb1 N4 C2 123.0(4) . . . . ?
N2 Yb1 N4 C2 -136.3(4) . . . . ?
O1 Yb1 N4 C2 20.3(5) . . . . ?
O2 Yb1 N4 C2 -52.9(4) . . . . ?
N3 Yb1 N4 C2 8.9(3) . . . . ?
N1 Yb1 N4 C2 -145.7(3) . . . . ?
C1 Yb1 N4 C2 -145.1(3) . . . . ?
N5 Yb1 N4 C5 -83.9(6) . . . . ?
N2 Yb1 N4 C5 16.7(6) . . . . ?
O1 Yb1 N4 C5 173.3(5) . . . . ?
O2 Yb1 N4 C5 100.2(6) . . . . ?
N3 Yb1 N4 C5 162.0(7) . . . . ?
N1 Yb1 N4 C5 7.3(7) . . . . ?
C2 Yb1 N4 C5 153.1(8) . . . . ?
C1 Yb1 N4 C5 7.9(6) . . . . ?
N2 Yb1 N5 C24 -149.3(7) . . . . ?
N4 Yb1 N5 C24 -72.2(7) . . . . ?
O1 Yb1 N5 C24 73.7(7) . . . . ?
O2 Yb1 N5 C24 99.9(7) . . . . ?
N3 Yb1 N5 C24 -13.4(8) . . . . ?
N1 Yb1 N5 C24 158.1(7) . . . . ?
C2 Yb1 N5 C24 -45.8(8) . . . . ?
C1 Yb1 N5 C24 -173.7(7) . . . . ?
C3 N2 C1 N1 -176.4(6) . . . . ?
Yb1 N2 C1 N1 -17.4(6) . . . . ?
C3 N2 C1 C6 -0.2(10) . . . . ?
Yb1 N2 C1 C6 158.9(5) . . . . ?
C3 N2 C1 Yb1 -159.0(8) . . . . ?
Si1 N1 C1 N2 -167.9(5) . . . . ?
Yb1 N1 C1 N2 15.9(5) . . . . ?
Si1 N1 C1 C6 15.8(8) . . . . ?
Yb1 N1 C1 C6 -160.4(5) . . . . ?
Si1 N1 C1 Yb1 176.2(5) . . . . ?
N5 Yb1 C1 N2 121.2(4) . . . . ?
N4 Yb1 C1 N2 18.3(4) . . . . ?
O1 Yb1 C1 N2 -152.6(4) . . . . ?
O2 Yb1 C1 N2 -88.9(4) . . . . ?
N3 Yb1 C1 N2 -24.7(6) . . . . ?
N1 Yb1 C1 N2 -162.7(6) . . . . ?
C2 Yb1 C1 N2 -0.7(5) . . . . ?
N5 Yb1 C1 N1 -76.2(3) . . . . ?
N2 Yb1 C1 N1 162.7(6) . . . . ?
N4 Yb1 C1 N1 -179.0(3) . . . . ?
O1 Yb1 C1 N1 10.0(4) . . . . ?
O2 Yb1 C1 N1 73.8(3) . . . . ?
N3 Yb1 C1 N1 138.0(3) . . . . ?
C2 Yb1 C1 N1 162.0(3) . . . . ?
N5 Yb1 C1 C6 33.2(12) . . . . ?
N2 Yb1 C1 C6 -88.0(13) . . . . ?
N4 Yb1 C1 C6 -69.7(12) . . . . ?
O1 Yb1 C1 C6 119.3(12) . . . . ?
O2 Yb1 C1 C6 -176.9(12) . . . . ?
N3 Yb1 C1 C6 -112.7(12) . . . . ?
N1 Yb1 C1 C6 109.3(13) . . . . ?
C2 Yb1 C1 C6 -88.7(12) . . . . ?
C5 N4 C2 N3 -174.0(5) . . . . ?
Yb1 N4 C2 N3 -15.3(5) . . . . ?
C5 N4 C2 C12 4.7(9) . . . . ?
Yb1 N4 C2 C12 163.5(4) . . . . ?
C5 N4 C2 Yb1 -158.8(6) . . . . ?
Si2 N3 C2 N4 -175.6(4) . . . . ?
Yb1 N3 C2 N4 14.3(5) . . . . ?
Si2 N3 C2 C12 5.6(8) . . . . ?
Yb1 N3 C2 C12 -164.5(5) . . . . ?
Si2 N3 C2 Yb1 170.1(5) . . . . ?
N5 Yb1 C2 N4 -66.1(4) . . . . ?
N2 Yb1 C2 N4 42.1(4) . . . . ?
O1 Yb1 C2 N4 -167.0(3) . . . . ?
O2 Yb1 C2 N4 130.3(4) . . . . ?
N3 Yb1 C2 N4 -164.4(6) . . . . ?
N1 Yb1 C2 N4 59.9(5) . . . . ?
C1 Yb1 C2 N4 42.4(4) . . . . ?
N5 Yb1 C2 N3 98.4(3) . . . . ?
N2 Yb1 C2 N3 -153.5(3) . . . . ?
N4 Yb1 C2 N3 164.4(6) . . . . ?
O1 Yb1 C2 N3 -2.6(4) . . . . ?
O2 Yb1 C2 N3 -65.2(3) . . . . ?
N1 Yb1 C2 N3 -135.7(4) . . . . ?
C1 Yb1 C2 N3 -153.2(3) . . . . ?
N5 Yb1 C2 C12 -149.2(15) . . . . ?
N2 Yb1 C2 C12 -41.1(16) . . . . ?
N4 Yb1 C2 C12 -83.2(16) . . . . ?
O1 Yb1 C2 C12 109.8(16) . . . . ?
O2 Yb1 C2 C12 47.2(16) . . . . ?
N3 Yb1 C2 C12 112.4(17) . . . . ?
N1 Yb1 C2 C12 -23.3(17) . . . . ?
C1 Yb1 C2 C12 -40.8(16) . . . . ?
C1 N2 C3 C4' 126.5(9) . . . . ?
Yb1 N2 C3 C4' -21.7(12) . . . . ?
C1 N2 C3 C4 175.0(8) . . . . ?
Yb1 N2 C3 C4 26.9(13) . . . . ?
C4' C3 C4 C5 43.2(10) . . . . ?
N2 C3 C4 C5 -51.9(13) . . . . ?
C4 C3 C4' C5 -43.9(10) . . . . ?
N2 C3 C4' C5 60.5(15) . . . . ?
C2 N4 C5 C4' 155.2(8) . . . . ?
Yb1 N4 C5 C4' 7.2(11) . . . . ?
C2 N4 C5 C4 107.0(8) . . . . ?
Yb1 N4 C5 C4 -41.0(9) . . . . ?
C3 C4' C5 N4 -54.5(15) . . . . ?
C3 C4' C5 C4 43.5(10) . . . . ?
C3 C4 C5 N4 57.5(12) . . . . ?
C3 C4 C5 C4' -43.4(10) . . . . ?
N2 C1 C6 C11 98.6(7) . . . . ?
N1 C1 C6 C11 -85.3(7) . . . . ?
Yb1 C1 C6 C11 174.9(10) . . . . ?
N2 C1 C6 C7 -83.6(7) . . . . ?
N1 C1 C6 C7 92.5(7) . . . . ?
Yb1 C1 C6 C7 -7.3(15) . . . . ?
C11 C6 C7 C8 2.0(8) . . . . ?
C1 C6 C7 C8 -175.8(5) . . . . ?
C6 C7 C8 C9 -0.7(9) . . . . ?
C7 C8 C9 C10 -1.1(10) . . . . ?
C8 C9 C10 C11 1.5(11) . . . . ?
C9 C10 C11 C6 -0.1(10) . . . . ?
C7 C6 C11 C10 -1.7(9) . . . . ?
C1 C6 C11 C10 176.2(6) . . . . ?
N4 C2 C12 C17 -107.4(6) . . . . ?
N3 C2 C12 C17 71.3(7) . . . . ?
Yb1 C2 C12 C17 -33.3(18) . . . . ?
N4 C2 C12 C13 74.1(7) . . . . ?
N3 C2 C12 C13 -107.2(7) . . . . ?
Yb1 C2 C12 C13 148.3(14) . . . . ?
C17 C12 C13 C14 -2.5(8) . . . . ?
C2 C12 C13 C14 175.9(5) . . . . ?
C12 C13 C14 C15 1.5(9) . . . . ?
C13 C14 C15 C16 -0.1(9) . . . . ?
C14 C15 C16 C17 -0.4(9) . . . . ?
C13 C12 C17 C16 2.0(8) . . . . ?
C2 C12 C17 C16 -176.4(5) . . . . ?
C15 C16 C17 C12 -0.6(8) . . . . ?
Yb1 N5 C24 C25 25.3(10) . . . . ?
Yb1 N5 C24 C29 -153.7(6) . . . . ?
N5 C24 C25 C26 -179.4(5) . . . . ?
C29 C24 C25 C26 -0.3(8) . . . . ?
N5 C24 C25 C30 0.8(8) . . . . ?
C29 C24 C25 C30 179.8(5) . . . . ?
C24 C25 C26 C27 1.3(9) . . . . ?
C30 C25 C26 C27 -178.8(6) . . . . ?
C25 C26 C27 C28 -1.3(10) . . . . ?
C26 C27 C28 C29 0.4(10) . . . . ?
C27 C28 C29 C24 0.6(10) . . . . ?
C27 C28 C29 C31 -177.6(7) . . . . ?
N5 C24 C29 C28 178.5(5) . . . . ?
C25 C24 C29 C28 -0.6(8) . . . . ?
N5 C24 C29 C31 -3.3(9) . . . . ?
C25 C24 C29 C31 177.6(6) . . . . ?
C34 O1 C32 C33 164.7(5) . . . . ?
Yb1 O1 C32 C33 -29.2(7) . . . . ?
C35 O2 C33 C32 168.4(6) . . . . ?
Yb1 O2 C33 C32 -42.2(7) . . . . ?
O1 C32 C33 O2 44.9(8) . . . . ?
